data_7036269
loop_
_publ_author_name
'Lin, Chien-Nan'
'Huang, Chung-Yi'
'Yu, Chia-Chi'
'Chen, Yen-Ming'
'Ke, Wei-Ming'
'Wang, Guan-Jung'
'Lee, Gon-Ann'
'Shieh, Minghuey'

_publ_section_title
;
 Iron carbonyl cluster-incorporated Cu(i) NHC complexes in homocoupling of
 arylboronic acids: an effective [TeFe3(CO)9](2-) ligand.
;
_journal_issue 38
_journal_name_full 'Dalton transactions (Cambridge, England : 2003)'
_journal_page_first 16675
_journal_page_last 16679
_journal_paper_doi 10.1039/c5dt03242c
_journal_volume 44
_journal_year 2015
_chemical_formula_moiety 'C20 H16 Cu2 Fe3 N4 O9 Te'
_chemical_formula_sum 'C20 H16 Cu2 Fe3 N4 O9 Te'
_chemical_formula_weight 878.60
_chemical_name_systematic
;
 ?
;
_space_group_IT_number 2
_symmetry_cell_setting triclinic
_symmetry_space_group_name_Hall '-P 1'
_symmetry_space_group_name_H-M 'P -1'
_atom_sites_solution_hydrogens geom
_atom_sites_solution_primary direct
_atom_sites_solution_secondary difmap
_audit_creation_method SHELXL-97
_audit_update_record
;
2015-01-19 deposited with the CCDC.
2015-08-25 downloaded from the CCDC.
;
_cell_angle_alpha 76.356(2)
_cell_angle_beta 82.953(2)
_cell_angle_gamma 79.062(2)
_cell_formula_units_Z 4
_cell_length_a 10.1041(4)
_cell_length_b 13.6572(5)
_cell_length_c 20.2351(8)
_cell_measurement_reflns_used 0
_cell_measurement_temperature 200(2)
_cell_measurement_theta_max 0
_cell_measurement_theta_min 0
_cell_volume 2655.32(18)
_computing_cell_refinement 'Bruker APEX2'
_computing_data_collection 'Bruker APEX2'
_computing_data_reduction 'Bruker SAINT'
_computing_molecular_graphics 'Ortep-3 for Windows (Farrugia, 1997)'
_computing_publication_material 'WinGX publication routines (Farrugia, 1999)'
_computing_structure_refinement 'SHELXL-97 (Sheldrick, 1997)'
_computing_structure_solution 'SHELXS-86 (Sheldrick, 1986)'
_diffrn_ambient_temperature 200(2)
_diffrn_measured_fraction_theta_full 0.955
_diffrn_measured_fraction_theta_max 0.955
_diffrn_radiation_monochromator graphite
_diffrn_radiation_source 'fine-focus sealed tube'
_diffrn_radiation_type MoK\a
_diffrn_radiation_wavelength 0.71073
_diffrn_reflns_av_R_equivalents 0.0239
_diffrn_reflns_av_unetI/netI 0.0345
_diffrn_reflns_limit_h_max 11
_diffrn_reflns_limit_h_min -12
_diffrn_reflns_limit_k_max 15
_diffrn_reflns_limit_k_min -16
_diffrn_reflns_limit_l_max 24
_diffrn_reflns_limit_l_min -23
_diffrn_reflns_number 17054
_diffrn_reflns_theta_full 25.07
_diffrn_reflns_theta_max 25.07
_diffrn_reflns_theta_min 1.56
_exptl_absorpt_coefficient_mu 4.308
_exptl_absorpt_correction_T_max 0.6259
_exptl_absorpt_correction_T_min 0.2913
_exptl_absorpt_correction_type multi-scan
_exptl_absorpt_process_details 'SADABS, 2003'
_exptl_crystal_colour black
_exptl_crystal_density_diffrn 2.198
_exptl_crystal_density_method 'not measured'
_exptl_crystal_description prism
_exptl_crystal_F_000 1696
_exptl_crystal_size_max 0.38
_exptl_crystal_size_mid 0.24
_exptl_crystal_size_min 0.12
_refine_diff_density_max 1.202
_refine_diff_density_min -0.784
_refine_diff_density_rms 0.098
_refine_ls_extinction_method none
_refine_ls_goodness_of_fit_ref 1.042
_refine_ls_hydrogen_treatment mixed
_refine_ls_matrix_type full
_refine_ls_number_parameters 703
_refine_ls_number_reflns 9004
_refine_ls_number_restraints 8
_refine_ls_restrained_S_all 1.042
_refine_ls_R_factor_all 0.0356
_refine_ls_R_factor_gt 0.0300
_refine_ls_shift/su_max 0.002
_refine_ls_shift/su_mean 0.000
_refine_ls_structure_factor_coef Fsqd
_refine_ls_weighting_details 'calc w=1/[\s^2^(Fo^2^)+(0.0370P)^2^+3.5747P] where P=(Fo^2^+2Fc^2^)/3'
_refine_ls_weighting_scheme calc
_refine_ls_wR_factor_gt 0.0742
_refine_ls_wR_factor_ref 0.0774
_reflns_number_gt 7888
_reflns_number_total 9004
_reflns_threshold_expression >2sigma(I)
_cod_data_source_file c5dt03242c2.cif
_cod_data_source_block 4
_cod_depositor_comments 'Adding full bibliography for 7036266--7036269.cif.'
_cod_database_code 7036269

loop_
_symmetry_equiv_pos_as_xyz
'x, y, z'
'-x, -y, -z'

loop_
_atom_site_label
_atom_site_type_symbol
_atom_site_fract_x
_atom_site_fract_y
_atom_site_fract_z
_atom_site_U_iso_or_equiv
_atom_site_adp_type
_atom_site_occupancy
_atom_site_symmetry_multiplicity
_atom_site_calc_flag
_atom_site_refinement_flags
C1 C -0.1212(5) 1.1283(3) 0.2705(2) 0.0326(10) Uani 1 1 d .
C2 C 0.0349(4) 1.0497(3) 0.3740(2) 0.0330(10) Uani 1 1 d .
C3 C -0.2259(5) 1.0549(3) 0.3899(2) 0.0329(10) Uani 1 1 d .
C4 C 0.0490(5) 0.8499(3) 0.4566(2) 0.0378(11) Uani 1 1 d .
C5 C -0.2187(5) 0.8462(4) 0.4773(2) 0.0429(12) Uani 1 1 d .
C6 C -0.0584(5) 0.6947(3) 0.4363(2) 0.0345(10) Uani 1 1 d .
C7 C 0.0357(5) 0.7063(3) 0.2945(2) 0.0328(10) Uani 1 1 d .
C8 C 0.1954(5) 0.8137(3) 0.3302(2) 0.0367(11) Uani 1 1 d .
C9 C 0.1028(5) 0.8541(3) 0.2034(2) 0.0310(10) Uani 1 1 d .
C10 C 0.6690(6) 0.6364(4) 0.2961(2) 0.0455(13) Uani 1 1 d .
C11 C 0.5506(5) 0.7832(3) 0.2057(2) 0.0368(11) Uani 1 1 d .
C12 C 0.7685(5) 0.6714(3) 0.1620(2) 0.0349(10) Uani 1 1 d .
C13 C 0.5001(5) 0.7782(4) 0.0631(2) 0.0379(11) Uani 1 1 d .
C14 C 0.4125(5) 0.6202(3) 0.0446(2) 0.0402(11) Uani 1 1 d .
C15 C 0.6826(5) 0.6102(3) 0.0489(2) 0.0349(11) Uani 1 1 d .
C16 C 0.4868(4) 0.4199(3) 0.1360(2) 0.0290(9) Uani 1 1 d .
C17 C 0.7319(4) 0.4206(3) 0.1470(2) 0.0266(9) Uani 1 1 d .
C18 C 0.5586(5) 0.3648(3) 0.2591(2) 0.0343(10) Uani 1 1 d .
C19 C -0.0759(4) 1.0710(3) 0.1166(2) 0.0276(9) Uani 1 1 d .
C20 C -0.2265(5) 0.9624(4) 0.0914(2) 0.0436(12) Uani 1 1 d .
H20A H -0.2707 0.9593 0.0516 0.065 Uiso 1 1 calc R
H20B H -0.2951 0.9732 0.1288 0.065 Uiso 1 1 calc R
H20C H -0.1650 0.8980 0.1059 0.065 Uiso 1 1 calc R
C21 C -0.1426(5) 1.1110(4) 0.0101(2) 0.0488(13) Uani 1 1 d .
H21 H -0.1865 1.1090 -0.0283 0.059 Uiso 1 1 calc R
C22 C -0.0630(5) 1.1762(4) 0.0127(2) 0.0464(13) Uani 1 1 d .
H22 H -0.0392 1.2299 -0.0235 0.056 Uiso 1 1 calc R
C23 C 0.0713(5) 1.2055(3) 0.1000(2) 0.0388(11) Uani 1 1 d .
H23A H 0.0663 1.1899 0.1505 0.047 Uiso 1 1 calc R
H23B H 0.0422 1.2801 0.0842 0.047 Uiso 1 1 calc R
C24 C 0.2169(4) 1.1765(3) 0.0726(2) 0.0357(10) Uani 1 1 d .
H24A H 0.2181 1.1738 0.0240 0.043 Uiso 1 1 calc R
H24B H 0.2681 1.2306 0.0746 0.043 Uiso 1 1 calc R
C25 C 0.2878(5) 1.0746(3) 0.1112(2) 0.0346(10) Uani 1 1 d .
H25A H 0.2209 1.0279 0.1275 0.042 Uiso 1 1 calc R
H25B H 0.3570 1.0437 0.0797 0.042 Uiso 1 1 calc R
C26 C 0.4725(5) 1.1222(3) 0.1611(3) 0.0416(12) Uani 1 1 d .
H26 H 0.5202 1.1492 0.1194 0.050 Uiso 1 1 calc R
C27 C 0.5070(5) 1.1129(4) 0.2236(3) 0.0467(13) Uani 1 1 d .
H27 H 0.5853 1.1324 0.2350 0.056 Uiso 1 1 calc R
C28 C 0.4182(5) 1.0434(4) 0.3426(3) 0.0521(14) Uani 1 1 d .
H28A H 0.4974 1.0661 0.3538 0.078 Uiso 1 1 calc R
H28B H 0.4265 0.9691 0.3585 0.078 Uiso 1 1 calc R
H28C H 0.3361 1.0767 0.3649 0.078 Uiso 1 1 calc R
C29 C 0.3131(4) 1.0522(3) 0.2353(2) 0.0304(9) Uani 1 1 d .
C30 C 0.5158(5) 0.4430(3) 0.4012(2) 0.0313(10) Uani 1 1 d .
C31 C 0.2669(6) 0.4638(6) 0.3988(3) 0.078(2) Uani 1 1 d .
H31A H 0.1912 0.4432 0.4309 0.117 Uiso 1 1 calc R
H31B H 0.2700 0.4359 0.3582 0.117 Uiso 1 1 calc R
H31C H 0.2548 0.5386 0.3855 0.117 Uiso 1 1 calc R
C32 C 0.4005(6) 0.3690(4) 0.4972(2) 0.0527(14) Uani 1 1 d .
H32 H 0.3272 0.3483 0.5281 0.063 Uiso 1 1 calc R
C33 C 0.5290(6) 0.3501(4) 0.5088(2) 0.0478(13) Uani 1 1 d .
H33 H 0.5662 0.3124 0.5500 0.057 Uiso 1 1 calc R
C34 C 0.7417(5) 0.3963(5) 0.4453(3) 0.0567(14) Uani 1 1 d U
H34A H 0.7799 0.3570 0.4884 0.068 Uiso 1 1 calc R
H34B H 0.7572 0.4676 0.4382 0.068 Uiso 1 1 calc R
C35 C 0.8170(6) 0.3476(4) 0.3830(3) 0.0539(13) Uani 1 1 d U
H35A H 0.8130 0.2736 0.3927 0.065 Uiso 1 1 calc R
H35B H 0.7723 0.3810 0.3406 0.065 Uiso 1 1 calc R
C36 C 0.9552(6) 0.3632(5) 0.3750(3) 0.0640(16) Uani 1 1 d U
H36A H 1.0074 0.3108 0.4091 0.077 Uiso 1 1 calc R
H36B H 0.9590 0.4312 0.3834 0.077 Uiso 1 1 calc R
C37 C 1.1457(5) 0.3063(4) 0.2970(3) 0.0498(13) Uani 1 1 d .
H37 H 1.1962 0.2580 0.3305 0.060 Uiso 1 1 calc R
C38 C 1.1861(5) 0.3378(3) 0.2321(3) 0.0441(12) Uani 1 1 d .
H38 H 1.2709 0.3154 0.2098 0.053 Uiso 1 1 calc R
C39 C 1.0931(5) 0.4699(4) 0.1334(2) 0.0476(13) Uani 1 1 d .
H39A H 1.1806 0.4466 0.1104 0.071 Uiso 1 1 calc R
H39B H 1.0863 0.5421 0.1345 0.071 Uiso 1 1 calc R
H39C H 1.0200 0.4619 0.1085 0.071 Uiso 1 1 calc R
C40 C 0.9742(5) 0.4220(3) 0.2480(2) 0.0320(10) Uani 1 1 d .
N1 N -0.1499(4) 1.0467(3) 0.07337(17) 0.0335(8) Uani 1 1 d .
N2 N -0.0208(4) 1.1516(3) 0.07819(17) 0.0329(8) Uani 1 1 d .
N3 N 0.3524(3) 1.0841(2) 0.16935(19) 0.0318(8) Uani 1 1 d .
N4 N 0.4101(4) 1.0705(3) 0.2691(2) 0.0364(9) Uani 1 1 d .
N5 N 0.3936(4) 0.4248(3) 0.43147(18) 0.0422(10) Uani 1 1 d .
N6 N 0.6002(4) 0.3948(3) 0.45048(18) 0.0389(9) Uani 1 1 d .
N7 N 1.0165(4) 0.3572(3) 0.30640(19) 0.0436(10) Uani 1 1 d U
N8 N 1.0821(4) 0.4092(3) 0.20291(19) 0.0349(9) Uani 1 1 d .
O1 O -0.1494(4) 1.2113(2) 0.24128(17) 0.0560(10) Uani 1 1 d .
O2 O 0.1004(3) 1.0823(3) 0.40298(18) 0.0503(9) Uani 1 1 d .
O3 O -0.3147(3) 1.0856(3) 0.42427(18) 0.0518(9) Uani 1 1 d .
O4 O 0.1338(4) 0.8585(3) 0.48630(18) 0.0570(10) Uani 1 1 d .
O5 O -0.3039(4) 0.8519(4) 0.5199(2) 0.0720(12) Uani 1 1 d .
O6 O -0.0409(4) 0.6076(2) 0.45375(17) 0.0511(9) Uani 1 1 d .
O7 O 0.0368(4) 0.6223(2) 0.29512(18) 0.0511(9) Uani 1 1 d .
O8 O 0.2978(4) 0.7893(3) 0.35441(18) 0.0565(10) Uani 1 1 d .
O9 O 0.1566(4) 0.8466(2) 0.15046(15) 0.0519(10) Uani 1 1 d .
O10 O 0.7151(5) 0.6411(3) 0.34518(18) 0.0756(14) Uani 1 1 d .
O11 O 0.5109(4) 0.8687(2) 0.2016(2) 0.0580(10) Uani 1 1 d .
O12 O 0.8646(3) 0.6954(2) 0.12985(18) 0.0516(9) Uani 1 1 d .
O13 O 0.4853(4) 0.8639(2) 0.03904(18) 0.0544(10) Uani 1 1 d .
O14 O 0.3366(4) 0.6065(3) 0.01177(19) 0.0592(10) Uani 1 1 d .
O15 O 0.7821(4) 0.5911(3) 0.01701(17) 0.0485(9) Uani 1 1 d .
O16 O 0.4323(3) 0.3821(2) 0.10460(16) 0.0411(8) Uani 1 1 d .
O17 O 0.8213(3) 0.3819(2) 0.11567(15) 0.0382(7) Uani 1 1 d .
O18 O 0.5470(4) 0.2896(2) 0.29633(16) 0.0514(10) Uani 1 1 d .
Fe1 Fe -0.08844(6) 1.01267(4) 0.33374(3) 0.02307(13) Uani 1 1 d .
Fe2 Fe -0.08410(6) 0.82973(4) 0.41401(3) 0.02778(14) Uani 1 1 d .
Fe3 Fe 0.04182(6) 0.83672(4) 0.29082(3) 0.02298(13) Uani 1 1 d .
Fe4 Fe 0.61649(6) 0.65190(4) 0.21276(3) 0.02463(13) Uani 1 1 d .
Fe5 Fe 0.52722(6) 0.64447(4) 0.09643(3) 0.02772(14) Uani 1 1 d .
Fe6 Fe 0.57415(6) 0.46988(4) 0.18683(3) 0.02251(13) Uani 1 1 d .
Cu1 Cu -0.05539(5) 1.00184(4) 0.21021(2) 0.02802(12) Uani 1 1 d .
Cu2 Cu 0.15333(5) 0.99282(4) 0.27468(3) 0.03059(13) Uani 1 1 d .
Cu3 Cu 0.55426(5) 0.50772(4) 0.30677(2) 0.02929(13) Uani 1 1 d .
Cu4 Cu 0.79540(5) 0.49740(4) 0.22813(3) 0.03014(13) Uani 1 1 d .
Te1 Te -0.20948(3) 0.88170(2) 0.309520(13) 0.02719(8) Uani 1 1 d .
Te2 Te 0.38628(3) 0.612235(19) 0.206256(13) 0.02727(8) Uani 1 1 d .

loop_
_atom_site_aniso_label
_atom_site_aniso_U_11
_atom_site_aniso_U_22
_atom_site_aniso_U_33
_atom_site_aniso_U_23
_atom_site_aniso_U_13
_atom_site_aniso_U_12
C1 0.038(3) 0.037(2) 0.022(2) -0.0122(19) -0.0020(18) 0.0020(19)
C2 0.030(2) 0.035(2) 0.035(2) -0.0118(19) 0.000(2) -0.0025(19)
C3 0.035(3) 0.038(2) 0.032(2) -0.0140(19) -0.006(2) -0.010(2)
C4 0.049(3) 0.044(3) 0.021(2) -0.0017(19) -0.009(2) -0.011(2)
C5 0.050(3) 0.050(3) 0.034(3) -0.012(2) -0.001(2) -0.019(2)
C6 0.039(3) 0.040(3) 0.022(2) 0.0004(18) -0.0040(18) -0.009(2)
C7 0.037(3) 0.034(2) 0.027(2) -0.0061(18) -0.0005(19) -0.0052(19)
C8 0.040(3) 0.038(2) 0.029(2) -0.0050(19) -0.010(2) 0.002(2)
C9 0.044(3) 0.021(2) 0.025(2) -0.0024(16) -0.0051(19) 0.0029(18)
C10 0.066(4) 0.043(3) 0.032(3) -0.005(2) 0.003(2) -0.030(3)
C11 0.037(3) 0.029(2) 0.047(3) -0.014(2) 0.004(2) -0.0079(19)
C12 0.043(3) 0.024(2) 0.035(2) -0.0044(18) 0.000(2) -0.0044(19)
C13 0.035(3) 0.041(3) 0.032(2) -0.005(2) 0.002(2) -0.001(2)
C14 0.048(3) 0.039(3) 0.030(2) 0.000(2) -0.005(2) -0.005(2)
C15 0.050(3) 0.027(2) 0.024(2) 0.0018(17) -0.003(2) -0.005(2)
C16 0.027(2) 0.033(2) 0.026(2) -0.0074(18) 0.0026(18) -0.0044(18)
C17 0.030(2) 0.027(2) 0.023(2) -0.0062(17) -0.0044(18) -0.0039(18)
C18 0.045(3) 0.031(2) 0.030(2) -0.0137(19) -0.004(2) -0.0027(19)
C19 0.028(2) 0.026(2) 0.025(2) -0.0052(16) -0.0039(17) 0.0047(17)
C20 0.045(3) 0.051(3) 0.041(3) -0.016(2) -0.009(2) -0.012(2)
C21 0.043(3) 0.074(4) 0.022(2) 0.001(2) -0.009(2) -0.003(3)
C22 0.042(3) 0.057(3) 0.027(2) 0.012(2) -0.002(2) -0.004(2)
C23 0.036(3) 0.028(2) 0.047(3) -0.003(2) 0.002(2) -0.0033(19)
C24 0.036(3) 0.029(2) 0.039(2) -0.0026(19) 0.002(2) -0.0051(19)
C25 0.034(3) 0.030(2) 0.038(2) -0.0096(18) 0.002(2) -0.0019(18)
C26 0.032(3) 0.027(2) 0.065(3) -0.010(2) 0.004(2) -0.0079(19)
C27 0.027(3) 0.037(3) 0.082(4) -0.024(3) 0.001(3) -0.008(2)
C28 0.030(3) 0.078(4) 0.056(3) -0.033(3) -0.007(2) -0.003(3)
C29 0.022(2) 0.029(2) 0.042(3) -0.0163(19) -0.0031(19) 0.0015(17)
C30 0.044(3) 0.028(2) 0.025(2) -0.0085(17) -0.0093(19) -0.0053(19)
C31 0.048(4) 0.149(7) 0.042(3) -0.005(4) -0.011(3) -0.045(4)
C32 0.067(4) 0.062(3) 0.029(3) 0.003(2) -0.005(2) -0.028(3)
C33 0.071(4) 0.045(3) 0.019(2) 0.001(2) 0.002(2) -0.004(3)
C34 0.040(3) 0.073(4) 0.045(3) 0.004(2) -0.008(2) 0.003(3)
C35 0.066(4) 0.053(3) 0.043(3) 0.000(2) -0.017(2) -0.014(3)
C36 0.053(4) 0.068(4) 0.060(4) -0.002(3) -0.009(3) 0.006(3)
C37 0.042(3) 0.043(3) 0.057(3) -0.006(2) -0.012(3) 0.009(2)
C38 0.025(3) 0.039(3) 0.063(3) -0.009(2) 0.000(2) 0.000(2)
C39 0.041(3) 0.053(3) 0.042(3) -0.001(2) 0.008(2) -0.008(2)
C40 0.039(3) 0.023(2) 0.034(2) -0.0089(17) -0.001(2) -0.0049(18)
N1 0.036(2) 0.042(2) 0.0208(18) -0.0054(15) -0.0073(16) -0.0008(17)
N2 0.031(2) 0.0295(18) 0.0303(19) 0.0039(15) -0.0018(16) 0.0014(15)
N3 0.026(2) 0.0240(17) 0.046(2) -0.0092(16) -0.0004(16) -0.0037(14)
N4 0.023(2) 0.038(2) 0.054(2) -0.0232(18) -0.0046(17) -0.0020(16)
N5 0.051(3) 0.055(2) 0.0230(19) -0.0010(17) -0.0033(18) -0.025(2)
N6 0.044(2) 0.038(2) 0.031(2) -0.0112(16) -0.0058(17) 0.0064(17)
N7 0.049(3) 0.039(2) 0.031(2) -0.0037(17) 0.0019(18) 0.0115(18)
N8 0.025(2) 0.036(2) 0.042(2) -0.0054(16) 0.0018(16) -0.0065(16)
O1 0.087(3) 0.0284(17) 0.0415(19) -0.0036(15) -0.0071(19) 0.0141(17)
O2 0.039(2) 0.077(2) 0.051(2) -0.0377(19) -0.0054(17) -0.0190(18)
O3 0.033(2) 0.073(2) 0.059(2) -0.041(2) 0.0091(17) -0.0080(17)
O4 0.058(2) 0.072(3) 0.047(2) -0.0083(18) -0.0236(19) -0.018(2)
O5 0.064(3) 0.110(3) 0.053(2) -0.041(2) 0.028(2) -0.036(2)
O6 0.066(2) 0.0360(19) 0.045(2) 0.0042(15) -0.0045(17) -0.0092(16)
O7 0.060(2) 0.0303(18) 0.064(2) -0.0124(16) 0.0036(18) -0.0120(16)
O8 0.044(2) 0.067(2) 0.054(2) -0.0062(18) -0.0256(18) 0.0078(18)
O9 0.082(3) 0.0402(18) 0.0209(16) -0.0034(14) 0.0076(17) 0.0100(17)
O10 0.132(4) 0.085(3) 0.031(2) -0.0088(19) -0.013(2) -0.073(3)
O11 0.056(2) 0.0272(18) 0.090(3) -0.0188(18) -0.005(2) 0.0015(16)
O12 0.043(2) 0.0427(19) 0.062(2) -0.0028(17) 0.0180(18) -0.0152(16)
O13 0.066(3) 0.0283(18) 0.058(2) 0.0026(16) -0.0012(19) 0.0009(16)
O14 0.062(3) 0.076(3) 0.046(2) -0.0106(19) -0.0166(19) -0.023(2)
O15 0.049(2) 0.047(2) 0.0381(18) -0.0043(15) 0.0135(17) 0.0016(16)
O16 0.043(2) 0.0484(19) 0.0386(18) -0.0175(15) -0.0071(15) -0.0115(16)
O17 0.0307(18) 0.0449(18) 0.0370(17) -0.0181(14) -0.0008(14) 0.0087(14)
O18 0.096(3) 0.0271(17) 0.0312(17) 0.0012(14) -0.0005(18) -0.0229(17)
Fe1 0.0242(3) 0.0250(3) 0.0211(3) -0.0073(2) -0.0031(2) -0.0032(2)
Fe2 0.0334(4) 0.0326(3) 0.0178(3) -0.0031(2) -0.0026(2) -0.0093(3)
Fe3 0.0279(3) 0.0225(3) 0.0172(3) -0.0030(2) -0.0041(2) -0.0011(2)
Fe4 0.0291(3) 0.0205(3) 0.0234(3) -0.0055(2) 0.0020(2) -0.0038(2)
Fe5 0.0331(4) 0.0262(3) 0.0206(3) -0.0020(2) -0.0010(2) -0.0015(2)
Fe6 0.0239(3) 0.0211(3) 0.0220(3) -0.0055(2) -0.0009(2) -0.0022(2)
Cu1 0.0337(3) 0.0293(3) 0.0201(2) -0.0011(2) -0.0075(2) -0.0048(2)
Cu2 0.0254(3) 0.0379(3) 0.0303(3) -0.0089(2) -0.0043(2) -0.0066(2)
Cu3 0.0342(3) 0.0310(3) 0.0215(3) -0.0011(2) -0.0024(2) -0.0081(2)
Cu4 0.0272(3) 0.0300(3) 0.0308(3) -0.0063(2) 0.0008(2) -0.0014(2)
Te1 0.02594(16) 0.03106(15) 0.02733(15) -0.00842(11) -0.00688(11) -0.00597(11)
Te2 0.02369(15) 0.02835(14) 0.02674(15) -0.00549(11) 0.00154(11) 0.00024(11)

loop_
_atom_type_symbol
_atom_type_description
_atom_type_scat_dispersion_real
_atom_type_scat_dispersion_imag
_atom_type_scat_source
C C 0.0033 0.0016 'International Tables Vol C Tables 4.2.6.8 and 6.1.1.4'
H H 0.0000 0.0000 'International Tables Vol C Tables 4.2.6.8 and 6.1.1.4'
N N 0.0061 0.0033 'International Tables Vol C Tables 4.2.6.8 and 6.1.1.4'
O O 0.0106 0.0060 'International Tables Vol C Tables 4.2.6.8 and 6.1.1.4'
Fe Fe 0.3463 0.8444 'International Tables Vol C Tables 4.2.6.8 and 6.1.1.4'
Cu Cu 0.3201 1.2651 'International Tables Vol C Tables 4.2.6.8 and 6.1.1.4'
Te Te -0.5308 1.6751 'International Tables Vol C Tables 4.2.6.8 and 6.1.1.4'

loop_
_geom_angle_atom_site_label_1
_geom_angle_atom_site_label_2
_geom_angle_atom_site_label_3
_geom_angle
O1 C1 Fe1 166.0(4)
O1 C1 Cu1 119.1(3)
Fe1 C1 Cu1 74.92(15)
O2 C2 Fe1 170.9(4)
O2 C2 Cu2 113.9(3)
Fe1 C2 Cu2 74.06(16)
O3 C3 Fe1 177.4(4)
O4 C4 Fe2 176.7(4)
O5 C5 Fe2 176.6(5)
O6 C6 Fe2 176.8(4)
O7 C7 Fe3 177.0(4)
O8 C8 Fe3 173.3(4)
O8 C8 Cu2 113.0(4)
Fe3 C8 Cu2 72.48(15)
O9 C9 Fe3 166.7(3)
O9 C9 Cu1 118.1(3)
Fe3 C9 Cu1 75.21(15)
O10 C10 Fe4 167.6(4)
O10 C10 Cu3 116.1(3)
Fe4 C10 Cu3 76.30(18)
O11 C11 Fe4 178.2(5)
O12 C12 Fe4 172.2(4)
O12 C12 Cu4 115.4(3)
Fe4 C12 Cu4 71.03(14)
O13 C13 Fe5 177.1(4)
O14 C14 Fe5 178.3(5)
O15 C15 Fe5 177.9(4)
O16 C16 Fe6 176.4(4)
O17 C17 Fe6 168.8(4)
O17 C17 Cu4 114.6(3)
Fe6 C17 Cu4 76.58(15)
O18 C18 Fe6 168.1(4)
O18 C18 Cu3 116.8(3)
Fe6 C18 Cu3 74.94(15)
N1 C19 N2 104.2(3)
N1 C19 Cu1 125.9(3)
N2 C19 Cu1 129.9(3)
N1 C20 H20A 109.5
N1 C20 H20B 109.5
H20A C20 H20B 109.5
N1 C20 H20C 109.5
H20A C20 H20C 109.5
H20B C20 H20C 109.5
C22 C21 N1 107.2(4)
C22 C21 H21 126.4
N1 C21 H21 126.4
C21 C22 N2 107.2(4)
C21 C22 H22 126.4
N2 C22 H22 126.4
N2 C23 C24 112.5(4)
N2 C23 H23A 109.1
C24 C23 H23A 109.1
N2 C23 H23B 109.1
C24 C23 H23B 109.1
H23A C23 H23B 107.8
C25 C24 C23 113.7(3)
C25 C24 H24A 108.8
C23 C24 H24A 108.8
C25 C24 H24B 108.8
C23 C24 H24B 108.8
H24A C24 H24B 107.7
N3 C25 C24 112.7(4)
N3 C25 H25A 109.0
C24 C25 H25A 109.0
N3 C25 H25B 109.0
C24 C25 H25B 109.0
H25A C25 H25B 107.8
C27 C26 N3 105.6(4)
C27 C26 H26 127.2
N3 C26 H26 127.2
C26 C27 N4 108.2(4)
C26 C27 H27 125.9
N4 C27 H27 125.9
N4 C28 H28A 109.5
N4 C28 H28B 109.5
H28A C28 H28B 109.5
N4 C28 H28C 109.5
H28A C28 H28C 109.5
H28B C28 H28C 109.5
N3 C29 N4 104.4(4)
N3 C29 Cu2 128.3(3)
N4 C29 Cu2 127.2(3)
N5 C30 N6 102.8(4)
N5 C30 Cu3 126.1(3)
N6 C30 Cu3 130.7(3)
N5 C31 H31A 109.5
N5 C31 H31B 109.5
H31A C31 H31B 109.5
N5 C31 H31C 109.5
H31A C31 H31C 109.5
H31B C31 H31C 109.5
C33 C32 N5 106.1(5)
C33 C32 H32 127.0
N5 C32 H32 127.0
C32 C33 N6 107.7(4)
C32 C33 H33 126.1
N6 C33 H33 126.1
N6 C34 C35 110.7(5)
N6 C34 H34A 109.5
C35 C34 H34A 109.5
N6 C34 H34B 109.5
C35 C34 H34B 109.5
H34A C34 H34B 108.1
C36 C35 C34 107.9(5)
C36 C35 H35A 110.1
C34 C35 H35A 110.1
C36 C35 H35B 110.1
C34 C35 H35B 110.1
H35A C35 H35B 108.4
C35 C36 N7 111.1(5)
C35 C36 H36A 109.4
N7 C36 H36A 109.4
C35 C36 H36B 109.4
N7 C36 H36B 109.4
H36A C36 H36B 108.0
C38 C37 N7 106.4(4)
C38 C37 H37 126.8
N7 C37 H37 126.8
C37 C38 N8 107.1(4)
C37 C38 H38 126.5
N8 C38 H38 126.5
N8 C39 H39A 109.5
N8 C39 H39B 109.5
H39A C39 H39B 109.5
N8 C39 H39C 109.5
H39A C39 H39C 109.5
H39B C39 H39C 109.5
N8 C40 N7 102.7(4)
N8 C40 Cu4 126.9(3)
N7 C40 Cu4 129.7(3)
C19 N1 C21 111.2(4)
C19 N1 C20 124.4(3)
C21 N1 C20 124.4(4)
C19 N2 C22 110.2(4)
C19 N2 C23 126.6(4)
C22 N2 C23 123.2(4)
C29 N3 C26 111.6(4)
C29 N3 C25 126.6(4)
C26 N3 C25 121.7(4)
C29 N4 C27 110.2(4)
C29 N4 C28 126.0(4)
C27 N4 C28 123.8(4)
C30 N5 C32 112.5(4)
C30 N5 C31 123.8(4)
C32 N5 C31 123.6(4)
C30 N6 C33 110.8(4)
C30 N6 C34 125.1(4)
C33 N6 C34 123.9(4)
C40 N7 C37 112.0(4)
C40 N7 C36 124.6(4)
C37 N7 C36 120.6(4)
C40 N8 C38 111.8(4)
C40 N8 C39 124.3(4)
C38 N8 C39 123.7(4)
C2 Fe1 C3 94.19(19)
C2 Fe1 C1 97.1(2)
C3 Fe1 C1 92.06(19)
C2 Fe1 Te1 152.63(14)
C3 Fe1 Te1 92.37(14)
C1 Fe1 Te1 109.18(15)
C2 Fe1 Cu1 122.05(14)
C3 Fe1 Cu1 135.95(14)
C1 Fe1 Cu1 61.77(13)
Te1 Fe1 Cu1 67.432(19)
C2 Fe1 Cu2 64.50(14)
C3 Fe1 Cu2 158.02(14)
C1 Fe1 Cu2 85.73(14)
Te1 Fe1 Cu2 109.02(2)
Cu1 Fe1 Cu2 60.86(2)
C2 Fe1 Fe2 96.20(14)
C3 Fe1 Fe2 86.50(14)
C1 Fe1 Fe2 166.67(15)
Te1 Fe1 Fe2 57.703(18)
Cu1 Fe1 Fe2 110.90(3)
Cu2 Fe1 Fe2 100.48(3)
C2 Fe1 Fe3 105.10(14)
C3 Fe1 Fe3 140.97(14)
C1 Fe1 Fe3 118.07(13)
Te1 Fe1 Fe3 55.987(18)
Cu1 Fe1 Fe3 57.335(19)
Cu2 Fe1 Fe3 56.16(2)
Fe2 Fe1 Fe3 58.33(2)
C6 Fe2 C5 95.0(2)
C6 Fe2 C4 98.6(2)
C5 Fe2 C4 98.7(2)
C6 Fe2 Te1 106.58(14)
C5 Fe2 Te1 100.57(16)
C4 Fe2 Te1 146.57(14)
C6 Fe2 Fe1 157.18(14)
C5 Fe2 Fe1 104.57(16)
C4 Fe2 Fe1 90.08(14)
Te1 Fe2 Fe1 58.730(18)
C6 Fe2 Fe3 93.97(14)
C5 Fe2 Fe3 158.62(16)
C4 Fe2 Fe3 99.07(15)
Te1 Fe2 Fe3 58.201(18)
Fe1 Fe2 Fe3 63.71(2)
C8 Fe3 C9 100.9(2)
C8 Fe3 C7 96.0(2)
C9 Fe3 C7 90.70(19)
C8 Fe3 Te1 144.09(15)
C9 Fe3 Te1 113.71(15)
C7 Fe3 Te1 92.99(15)
C8 Fe3 Cu2 65.66(15)
C9 Fe3 Cu2 78.45(14)
C7 Fe3 Cu2 155.91(15)
Te1 Fe3 Cu2 111.04(2)
C8 Fe3 Cu1 126.17(15)
C9 Fe3 Cu1 62.54(12)
C7 Fe3 Cu1 132.10(14)
Te1 Fe3 Cu1 67.069(19)
Cu2 Fe3 Cu1 60.99(2)
C8 Fe3 Fe2 87.12(15)
C9 Fe3 Fe2 170.98(14)
C7 Fe3 Fe2 92.58(14)
Te1 Fe3 Fe2 57.737(19)
Cu2 Fe3 Fe2 101.45(3)
Cu1 Fe3 Fe2 109.37(3)
C8 Fe3 Fe1 100.47(15)
C9 Fe3 Fe1 115.85(12)
C7 Fe3 Fe1 145.00(14)
Te1 Fe3 Fe1 56.505(17)
Cu2 Fe3 Fe1 57.79(2)
Cu1 Fe3 Fe1 56.011(19)
Fe2 Fe3 Fe1 57.97(2)
C12 Fe4 C11 95.46(19)
C12 Fe4 C10 101.0(2)
C11 Fe4 C10 93.5(2)
C12 Fe4 Cu4 66.79(13)
C11 Fe4 Cu4 155.42(16)
C10 Fe4 Cu4 74.51(18)
C12 Fe4 Cu3 132.81(14)
C11 Fe4 Cu3 126.19(15)
C10 Fe4 Cu3 60.05(14)
Cu4 Fe4 Cu3 66.49(2)
C12 Fe4 Te2 141.30(16)
C11 Fe4 Te2 91.45(15)
C10 Fe4 Te2 116.54(16)
Cu4 Fe4 Te2 113.06(2)
Cu3 Fe4 Te2 66.658(19)
C12 Fe4 Fe5 84.13(15)
C11 Fe4 Fe5 93.97(16)
C10 Fe4 Fe5 170.48(15)
Cu4 Fe4 Fe5 100.60(3)
Cu3 Fe4 Fe5 110.61(3)
Te2 Fe4 Fe5 57.381(19)
C12 Fe4 Fe6 101.75(14)
C11 Fe4 Fe6 144.87(16)
C10 Fe4 Fe6 112.60(15)
Cu4 Fe4 Fe6 58.88(2)
Cu3 Fe4 Fe6 58.03(2)
Te2 Fe4 Fe6 56.469(18)
Fe5 Fe4 Fe6 58.19(2)
C13 Fe5 C14 94.2(2)
C13 Fe5 C15 99.24(19)
C14 Fe5 C15 99.5(2)
C13 Fe5 Te2 107.35(14)
C14 Fe5 Te2 97.13(15)
C15 Fe5 Te2 147.32(13)
C13 Fe5 Fe6 158.71(16)
C14 Fe5 Fe6 103.03(14)
C15 Fe5 Fe6 90.18(12)
Te2 Fe5 Fe6 58.630(18)
C13 Fe5 Fe4 96.06(16)
C14 Fe5 Fe4 155.41(15)
C15 Fe5 Fe4 100.76(15)
Te2 Fe5 Fe4 58.462(18)
Fe6 Fe5 Fe4 63.27(2)
C16 Fe6 C17 90.59(19)
C16 Fe6 C18 92.74(19)
C17 Fe6 C18 99.56(19)
C16 Fe6 Te2 96.17(14)
C17 Fe6 Te2 152.93(12)
C18 Fe6 Te2 106.23(14)
C16 Fe6 Cu3 140.42(13)
C17 Fe6 Cu3 121.99(13)
C18 Fe6 Cu3 62.42(14)
Te2 Fe6 Cu3 65.666(19)
C16 Fe6 Cu4 152.17(14)
C17 Fe6 Cu4 61.62(13)
C18 Fe6 Cu4 90.68(15)
Te2 Fe6 Cu4 109.33(2)
Cu3 Fe6 Cu4 63.95(2)
C16 Fe6 Fe5 86.19(13)
C17 Fe6 Fe5 97.06(12)
C18 Fe6 Fe5 163.36(15)
Te2 Fe6 Fe5 57.496(18)
Cu3 Fe6 Fe5 108.90(3)
Cu4 Fe6 Fe5 98.01(2)
C16 Fe6 Fe4 142.78(13)
C17 Fe6 Fe4 104.18(13)
C18 Fe6 Fe4 117.43(14)
Te2 Fe6 Fe4 56.424(18)
Cu3 Fe6 Fe4 55.783(19)
Cu4 Fe6 Fe4 55.03(2)
Fe5 Fe6 Fe4 58.54(2)
C19 Cu1 C1 104.48(16)
C19 Cu1 C9 104.18(15)
C1 Cu1 C9 143.45(15)
C19 Cu1 Fe1 147.60(12)
C1 Cu1 Fe1 43.31(10)
C9 Cu1 Fe1 106.78(10)
C19 Cu1 Fe3 145.62(12)
C1 Cu1 Fe3 109.14(10)
C9 Cu1 Fe3 42.25(10)
Fe1 Cu1 Fe3 66.65(2)
C19 Cu1 Cu2 124.58(13)
C1 Cu1 Cu2 76.47(11)
C9 Cu1 Cu2 68.72(11)
Fe1 Cu1 Cu2 60.78(2)
Fe3 Cu1 Cu2 59.08(2)
C19 Cu1 Te1 134.36(13)
C1 Cu1 Te1 87.34(11)
C9 Cu1 Te1 88.60(10)
Fe1 Cu1 Te1 56.260(17)
Fe3 Cu1 Te1 55.524(17)
Cu2 Cu1 Te1 100.973(19)
C29 Cu2 C8 115.48(17)
C29 Cu2 C2 116.46(17)
C8 Cu2 C2 95.36(15)
C29 Cu2 Fe3 144.31(12)
C8 Cu2 Fe3 41.86(12)
C2 Cu2 Fe3 95.70(11)
C29 Cu2 Fe1 149.43(12)
C8 Cu2 Fe1 90.88(12)
C2 Cu2 Fe1 41.44(11)
Fe3 Cu2 Fe1 66.05(2)
C29 Cu2 Cu1 124.98(13)
C8 Cu2 Cu1 101.51(12)
C2 Cu2 Cu1 97.81(11)
Fe3 Cu2 Cu1 59.94(2)
Fe1 Cu2 Cu1 58.36(2)
C30 Cu3 C10 111.99(18)
C30 Cu3 C18 97.80(16)
C10 Cu3 C18 139.52(18)
C30 Cu3 Fe4 153.68(13)
C10 Cu3 Fe4 43.65(13)
C18 Cu3 Fe4 108.22(11)
C30 Cu3 Fe6 140.12(12)
C10 Cu3 Fe6 105.39(13)
C18 Cu3 Fe6 42.64(10)
Fe4 Cu3 Fe6 66.19(2)
C30 Cu3 Cu4 129.17(14)
C10 Cu3 Cu4 63.28(14)
C18 Cu3 Cu4 76.78(11)
Fe4 Cu3 Cu4 56.396(19)
Fe6 Cu3 Cu4 58.48(2)
C30 Cu3 Te2 131.63(14)
C10 Cu3 Te2 94.03(14)
C18 Cu3 Te2 85.23(11)
Fe4 Cu3 Te2 56.697(18)
Fe6 Cu3 Te2 56.082(17)
Cu4 Cu3 Te2 98.668(19)
C40 Cu4 C17 103.52(16)
C40 Cu4 C12 120.32(17)
C17 Cu4 C12 97.91(14)
C40 Cu4 Fe4 154.84(13)
C17 Cu4 Fe4 97.76(10)
C12 Cu4 Fe4 42.18(11)
C40 Cu4 Fe6 138.98(13)
C17 Cu4 Fe6 41.80(10)
C12 Cu4 Fe6 90.99(12)
Fe4 Cu4 Fe6 66.09(2)
C40 Cu4 Cu3 131.52(12)
C17 Cu4 Cu3 97.23(10)
C12 Cu4 Cu3 99.06(11)
Fe4 Cu4 Cu3 57.114(19)
Fe6 Cu4 Cu3 57.570(19)
Fe2 Te1 Fe3 64.062(19)
Fe2 Te1 Fe1 63.567(19)
Fe3 Te1 Fe1 67.51(2)
Fe2 Te1 Cu1 106.817(19)
Fe3 Te1 Cu1 57.407(16)
Fe1 Te1 Cu1 56.307(17)
Fe5 Te2 Fe4 64.16(2)
Fe5 Te2 Fe6 63.874(18)
Fe4 Te2 Fe6 67.107(19)
Fe5 Te2 Cu3 108.06(2)
Fe4 Te2 Cu3 56.645(17)
Fe6 Te2 Cu3 58.251(18)

loop_
_geom_bond_atom_site_label_1
_geom_bond_atom_site_label_2
_geom_bond_distance
C1 O1 1.148(5)
C1 Fe1 1.788(4)
C1 Cu1 2.296(4)
C2 O2 1.145(5)
C2 Fe1 1.776(5)
C2 Cu2 2.422(4)
C3 O3 1.143(5)
C3 Fe1 1.781(5)
C4 O4 1.143(6)
C4 Fe2 1.779(5)
C5 O5 1.146(6)
C5 Fe2 1.770(5)
C6 O6 1.144(5)
C6 Fe2 1.769(4)
C7 O7 1.142(5)
C7 Fe3 1.777(4)
C8 O8 1.157(5)
C8 Fe3 1.772(5)
C8 Cu2 2.420(4)
C9 O9 1.158(5)
C9 Fe3 1.777(4)
C9 Cu1 2.345(4)
C10 O10 1.167(6)
C10 Fe4 1.783(5)
C10 Cu3 2.238(5)
C11 O11 1.148(5)
C11 Fe4 1.768(4)
C12 O12 1.157(5)
C12 Fe4 1.768(5)
C12 Cu4 2.420(4)
C13 O13 1.145(5)
C13 Fe5 1.772(5)
C14 O14 1.141(6)
C14 Fe5 1.778(5)
C15 O15 1.147(5)
C15 Fe5 1.781(5)
C16 O16 1.150(5)
C16 Fe6 1.756(5)
C17 O17 1.155(5)
C17 Fe6 1.782(4)
C17 Cu4 2.352(4)
C18 O18 1.138(5)
C18 Fe6 1.806(4)
C18 Cu3 2.364(4)
C19 N1 1.351(5)
C19 N2 1.359(5)
C19 Cu1 1.925(4)
C20 N1 1.459(6)
C20 H20A 0.9800
C20 H20B 0.9800
C20 H20C 0.9800
C21 C22 1.321(7)
C21 N1 1.373(5)
C21 H21 0.9500
C22 N2 1.387(6)
C22 H22 0.9500
C23 N2 1.455(6)
C23 C24 1.521(6)
C23 H23A 0.9900
C23 H23B 0.9900
C24 C25 1.520(6)
C24 H24A 0.9900
C24 H24B 0.9900
C25 N3 1.456(6)
C25 H25A 0.9900
C25 H25B 0.9900
C26 C27 1.323(7)
C26 N3 1.386(6)
C26 H26 0.9500
C27 N4 1.373(6)
C27 H27 0.9500
C28 N4 1.454(6)
C28 H28A 0.9800
C28 H28B 0.9800
C28 H28C 0.9800
C29 N3 1.337(5)
C29 N4 1.352(6)
C29 Cu2 1.944(4)
C30 N5 1.349(6)
C30 N6 1.356(5)
C30 Cu3 1.934(4)
C31 N5 1.463(7)
C31 H31A 0.9800
C31 H31B 0.9800
C31 H31C 0.9800
C32 C33 1.314(8)
C32 N5 1.371(6)
C32 H32 0.9500
C33 N6 1.379(6)
C33 H33 0.9500
C34 N6 1.425(7)
C34 C35 1.606(8)
C34 H34A 0.9900
C34 H34B 0.9900
C35 C36 1.437(8)
C35 H35A 0.9900
C35 H35B 0.9900
C36 N7 1.463(7)
C36 H36A 0.9900
C36 H36B 0.9900
C37 C38 1.321(7)
C37 N7 1.371(6)
C37 H37 0.9500
C38 N8 1.377(6)
C38 H38 0.9500
C39 N8 1.458(6)
C39 H39A 0.9800
C39 H39B 0.9800
C39 H39C 0.9800
C40 N8 1.346(5)
C40 N7 1.360(5)
C40 Cu4 1.939(4)
Fe1 Te1 2.5151(6)
Fe1 Cu1 2.5165(7)
Fe1 Cu2 2.5797(8)
Fe1 Fe2 2.6350(7)
Fe1 Fe3 2.7866(8)
Fe2 Te1 2.4873(6)
Fe2 Fe3 2.6452(8)
Fe3 Te1 2.5000(6)
Fe3 Cu2 2.5326(8)
Fe3 Cu1 2.5550(7)
Fe4 Cu4 2.4895(7)
Fe4 Cu3 2.5100(7)
Fe4 Te2 2.5115(7)
Fe4 Fe5 2.6521(8)
Fe4 Fe6 2.7770(8)
Fe5 Te2 2.4820(6)
Fe5 Fe6 2.6424(7)
Fe6 Te2 2.5129(6)
Fe6 Cu3 2.5750(8)
Fe6 Cu4 2.6006(8)
Cu1 Cu2 2.5817(7)
Cu1 Te1 2.7930(5)
Cu3 Cu4 2.7409(7)
Cu3 Te2 2.7591(6)
